data_7053816
loop_
_publ_author_name
'Jacobs, Ayesha'
'Nassimbeni, Luigi R.'
'Nohako, Kanyisa L.'
'Ramon, Gaelle'
'Taljaard, Jana H.'

_publ_section_title
;
 Enclathration by a xanthenol host via solid--solid reactions: structures
 and kinetics
;
_journal_issue 9
_journal_name_full 'New Journal of Chemistry'
_journal_page_first 1960
_journal_paper_doi 10.1039/b906720e
_journal_volume 33
_journal_year 2009
_chemical_formula_moiety 'C20 H16 O3.C5 H5 N0.5'
_chemical_formula_sum 'C25 H20 N0.5 O3'
_chemical_formula_weight 375.42
_chemical_name_systematic
;
9-(4-methoxyphenyl)-9H-xanthen-9-ol 1-naphthylamine clathrate
;
_space_group_IT_number 2
_symmetry_cell_setting triclinic
_symmetry_space_group_name_Hall '-P 1'
_symmetry_space_group_name_H-M 'P -1'
_atom_sites_solution_hydrogens geom
_atom_sites_solution_primary direct
_atom_sites_solution_secondary difmap
_audit_creation_method SHELXL-97
_cell_angle_alpha 96.60(3)
_cell_angle_beta 91.87(3)
_cell_angle_gamma 109.87(3)
_cell_formula_units_Z 2
_cell_length_a 8.4231(17)
_cell_length_b 9.0634(18)
_cell_length_c 13.014(3)
_cell_measurement_temperature 173(2)
_cell_volume 925.4(4)
_computing_cell_refinement 'DENZO-SMN (Otwinowski & Minor, 1997)'
_computing_data_collection 'COLLECT (2000)'
_computing_data_reduction 'DENZO-SMN (Otwinowski & Minor, 1997)'
_computing_molecular_graphics 'X-seed (Barbour, 1999)'
_computing_publication_material 'SHELXL-97 (Sheldrick, 1997)'
_computing_structure_refinement 'SHELXL-97 (Sheldrick, 1997)'
_computing_structure_solution 'SHELXS-97 (Sheldrick, 1990)'
_diffrn_ambient_temperature 173(2)
_diffrn_measured_fraction_theta_full 0.996
_diffrn_measured_fraction_theta_max 0.996
_diffrn_measurement_device_type 'Nonius KappaCCD'
_diffrn_measurement_method '1\% \f scans and \w scans'
_diffrn_radiation_monochromator graphite
_diffrn_radiation_source 'fine-focus sealed tube'
_diffrn_radiation_type MoK\a
_diffrn_radiation_wavelength 0.71073
_diffrn_reflns_av_R_equivalents 0.047
_diffrn_reflns_av_sigmaI/netI 0.0435
_diffrn_reflns_limit_h_max 10
_diffrn_reflns_limit_h_min 0
_diffrn_reflns_limit_k_max 10
_diffrn_reflns_limit_k_min -11
_diffrn_reflns_limit_l_max 15
_diffrn_reflns_limit_l_min -15
_diffrn_reflns_number 15208
_diffrn_reflns_theta_full 25.66
_diffrn_reflns_theta_max 25.66
_diffrn_reflns_theta_min 2.92
_exptl_absorpt_coefficient_mu 0.088
_exptl_absorpt_correction_type none
_exptl_crystal_colour colourless
_exptl_crystal_density_diffrn 1.347
_exptl_crystal_density_method 'not measured'
_exptl_crystal_description rectangle
_exptl_crystal_F_000 395
_exptl_crystal_size_max 0.39
_exptl_crystal_size_mid 0.30
_exptl_crystal_size_min 0.26
_refine_diff_density_max 1.466
_refine_diff_density_min -0.730
_refine_diff_density_rms 0.121
_refine_ls_extinction_coef N/A
_refine_ls_extinction_method none
_refine_ls_goodness_of_fit_ref 1.583
_refine_ls_hydrogen_treatment mixed
_refine_ls_matrix_type full
_refine_ls_number_parameters 237
_refine_ls_number_reflns 3505
_refine_ls_number_restraints 12
_refine_ls_restrained_S_all 1.611
_refine_ls_R_factor_all 0.1471
_refine_ls_R_factor_gt 0.1109
_refine_ls_shift/su_max 0.009
_refine_ls_shift/su_mean 0.001
_refine_ls_structure_factor_coef Fsqd
_refine_ls_weighting_details 'calc w=1/[\s^2^(Fo^2^)+(0.2000P)^2^+0.0000P] where P=(Fo^2^+2Fc^2^)/3'
_refine_ls_weighting_scheme calc
_refine_ls_wR_factor_gt 0.3526
_refine_ls_wR_factor_ref 0.3939
_reflns_number_gt 2418
_reflns_number_total 3505
_reflns_threshold_expression >2sigma(I)
_cod_data_source_file b906720esup1.cif
_cod_data_source_block c:\ctech_~1\kanyisa\a1ec6c~1\a1naphm
_cod_depositor_comments
;
The following automatic conversions were performed:

'_symmetry_cell_setting' value 'Triclinic' changed to 'triclinic'
according to /home/saulius/struct/CIF-dictionaries/cif_core.dic
dictionary named 'cif_core.dic' version 2.4.2 from 2011-04-26.

Automatic conversion script
Id: cif_fix_values 1891 2012-01-12 08:04:46Z andrius 
;
_cod_original_cell_volume 925.4(3)
_cod_original_sg_symbol_H-M P-1
_cod_original_formula_sum 'C25 H20 N0.50 O3'
_cod_database_code 7053816

loop_
_symmetry_equiv_pos_as_xyz
'x, y, z'
'-x, -y, -z'

loop_
_atom_site_label
_atom_site_type_symbol
_atom_site_fract_x
_atom_site_fract_y
_atom_site_fract_z
_atom_site_U_iso_or_equiv
_atom_site_adp_type
_atom_site_occupancy
_atom_site_symmetry_multiplicity
_atom_site_calc_flag
_atom_site_refinement_flags
O1 O 0.0881(3) 0.0151(3) 0.8850(2) 0.0303(8) Uani 1 1 d .
C1 C -0.0237(5) -0.2704(5) 0.8826(3) 0.0221(10) Uani 1 1 d .
H1 H -0.223(4) -0.189(4) 1.016(4) 0.11(3) Uiso 1 1 d D
O2 O -0.2771(3) -0.2834(3) 0.9682(2) 0.0270(8) Uani 1 1 d D
C2 C 0.0148(5) -0.4059(5) 0.8930(3) 0.0291(10) Uani 1 1 d .
H2 H -0.0728 -0.5064 0.8806 0.035 Uiso 1 1 calc R
O3 O -0.6301(4) -0.8226(4) 0.6029(2) 0.0368(9) Uani 1 1 d .
C3 C 0.1784(5) -0.3974(6) 0.9211(3) 0.0331(11) Uani 1 1 d .
H3 H 0.2015 -0.4911 0.9297 0.040 Uiso 1 1 calc R
C4 C 0.3087(5) -0.2509(6) 0.9366(3) 0.0316(11) Uani 1 1 d .
H4 H 0.4207 -0.2443 0.9565 0.038 Uiso 1 1 calc R
C5 C 0.2752(5) -0.1167(5) 0.9231(3) 0.0297(10) Uani 1 1 d .
H5 H 0.3642 -0.0170 0.9319 0.036 Uiso 1 1 calc R
C6 C 0.1100(5) -0.1269(5) 0.8964(3) 0.0245(10) Uani 1 1 d .
C7 C -0.2077(5) -0.1259(5) 0.8271(3) 0.0238(10) Uani 1 1 d .
C8 C -0.3564(5) -0.1160(5) 0.7813(3) 0.0282(10) Uani 1 1 d .
H8 H -0.4556 -0.2077 0.7699 0.034 Uiso 1 1 calc R
C9 C -0.3613(6) 0.0254(6) 0.7524(4) 0.0342(11) Uani 1 1 d .
H9 H -0.4639 0.0310 0.7237 0.041 Uiso 1 1 calc R
C10 C -0.2149(6) 0.1586(6) 0.7659(4) 0.0346(11) Uani 1 1 d .
H10 H -0.2167 0.2551 0.7449 0.041 Uiso 1 1 calc R
C11 C -0.0685(5) 0.1509(5) 0.8093(4) 0.0305(11) Uani 1 1 d .
H11 H 0.0317 0.2417 0.8185 0.037 Uiso 1 1 calc R
C12 C -0.0670(5) 0.0100(5) 0.8397(3) 0.0264(10) Uani 1 1 d .
C13 C -0.2059(5) -0.2757(5) 0.8679(3) 0.0236(10) Uani 1 1 d .
C14 C -0.3180(5) -0.4240(5) 0.7976(3) 0.0228(10) Uani 1 1 d .
C15 C -0.4516(5) -0.5396(5) 0.8342(3) 0.0263(10) Uani 1 1 d .
H15 H -0.4732 -0.5281 0.9054 0.032 Uiso 1 1 calc R
C16 C -0.5539(5) -0.6720(5) 0.7675(3) 0.0291(10) Uani 1 1 d .
H16 H -0.6443 -0.7509 0.7930 0.035 Uiso 1 1 calc R
C17 C -0.5222(5) -0.6875(5) 0.6631(3) 0.0265(10) Uani 1 1 d .
C18 C -0.3897(5) -0.5745(5) 0.6259(3) 0.0284(10) Uani 1 1 d .
H18 H -0.3681 -0.5854 0.5548 0.034 Uiso 1 1 calc R
C19 C -0.2882(5) -0.4443(5) 0.6939(3) 0.0262(10) Uani 1 1 d .
H19 H -0.1959 -0.3672 0.6685 0.031 Uiso 1 1 calc R
C20 C -0.6042(7) -0.8403(6) 0.4949(4) 0.0430(13) Uani 1 1 d .
H20B H -0.6169 -0.7509 0.4640 0.065 Uiso 1 1 calc R
H20C H -0.6879 -0.9393 0.4604 0.065 Uiso 1 1 calc R
H20A H -0.4900 -0.8429 0.4862 0.065 Uiso 1 1 calc R
N1G N 0.051(2) -0.1504(14) 0.5356(13) 0.154(7) Uiso 0.50 1 d PD
H1G1 H 0.0997 -0.0624 0.5783 0.185 Uiso 0.50 1 calc PR
H1G2 H -0.0151 -0.1511 0.4817 0.185 Uiso 0.50 1 calc PR
C1G C -0.1217(11) -0.4291(12) 0.4059(7) 0.111(3) Uiso 1 1 d D
H1G H -0.1326 -0.3320 0.3924 0.134 Uiso 1 1 calc R
C2G C -0.0153(8) -0.4393(8) 0.4852(5) 0.0693(19) Uiso 1 1 d D
C3G C 0.0784(12) -0.2864(11) 0.5531(7) 0.120(3) Uiso 1 1 d D
C4G C 0.1821(10) -0.2935(10) 0.6373(6) 0.085(2) Uiso 1 1 d D
H4G H 0.2344 -0.2012 0.6858 0.103 Uiso 1 1 calc R
C5G C 0.2095(13) -0.4296(12) 0.6513(8) 0.125(4) Uiso 1 1 d D
H5G H 0.2935 -0.4256 0.7032 0.150 Uiso 1 1 calc R

loop_
_atom_site_aniso_label
_atom_site_aniso_U_11
_atom_site_aniso_U_22
_atom_site_aniso_U_33
_atom_site_aniso_U_23
_atom_site_aniso_U_13
_atom_site_aniso_U_12
O1 0.0225(16) 0.0228(17) 0.0424(19) 0.0015(14) -0.0090(13) 0.0056(12)
C1 0.0180(19) 0.023(2) 0.023(2) 0.0026(17) -0.0019(15) 0.0050(16)
O2 0.0264(15) 0.0295(18) 0.0239(16) 0.0009(13) 0.0001(12) 0.0092(13)
C2 0.027(2) 0.024(2) 0.036(2) -0.0005(19) 0.0013(18) 0.0088(18)
O3 0.0381(19) 0.0255(19) 0.0355(19) -0.0047(14) -0.0027(14) 0.0000(14)
C3 0.035(2) 0.035(3) 0.036(3) 0.004(2) 0.0001(19) 0.020(2)
C4 0.022(2) 0.040(3) 0.036(3) 0.005(2) -0.0004(18) 0.0145(19)
C5 0.020(2) 0.031(3) 0.033(2) 0.0023(19) 0.0004(17) 0.0039(18)
C6 0.025(2) 0.021(2) 0.028(2) 0.0014(17) 0.0010(17) 0.0084(17)
C7 0.022(2) 0.025(2) 0.025(2) 0.0013(17) 0.0014(16) 0.0085(17)
C8 0.026(2) 0.025(2) 0.033(2) 0.0022(18) -0.0014(18) 0.0098(18)
C9 0.035(2) 0.034(3) 0.036(3) 0.000(2) -0.006(2) 0.017(2)
C10 0.040(3) 0.029(3) 0.038(3) 0.007(2) -0.001(2) 0.015(2)
C11 0.028(2) 0.019(2) 0.042(3) 0.0017(19) -0.0014(19) 0.0053(17)
C12 0.023(2) 0.028(2) 0.028(2) 0.0002(18) -0.0018(17) 0.0099(18)
C13 0.020(2) 0.024(2) 0.027(2) 0.0015(18) 0.0003(16) 0.0076(17)
C14 0.021(2) 0.021(2) 0.026(2) 0.0011(17) -0.0025(16) 0.0086(17)
C15 0.023(2) 0.026(2) 0.027(2) 0.0030(18) -0.0005(17) 0.0066(17)
C16 0.023(2) 0.024(2) 0.036(2) 0.0046(19) 0.0032(18) 0.0031(18)
C17 0.023(2) 0.024(2) 0.030(2) 0.0023(18) -0.0034(17) 0.0063(17)
C18 0.030(2) 0.030(3) 0.025(2) 0.0015(18) 0.0028(17) 0.0113(18)
C19 0.027(2) 0.024(2) 0.026(2) 0.0046(18) 0.0051(17) 0.0050(17)
C20 0.048(3) 0.037(3) 0.033(3) -0.004(2) 0.002(2) 0.004(2)

loop_
_atom_type_symbol
_atom_type_description
_atom_type_scat_dispersion_real
_atom_type_scat_dispersion_imag
_atom_type_scat_source
C C 0.0033 0.0016 'International Tables Vol C Tables 4.2.6.8 and 6.1.1.4'
H H 0.0000 0.0000 'International Tables Vol C Tables 4.2.6.8 and 6.1.1.4'
N N 0.0061 0.0033 'International Tables Vol C Tables 4.2.6.8 and 6.1.1.4'
O O 0.0106 0.0060 'International Tables Vol C Tables 4.2.6.8 and 6.1.1.4'

loop_
_geom_angle_atom_site_label_1
_geom_angle_atom_site_label_2
_geom_angle_atom_site_label_3
_geom_angle
_geom_angle_site_symmetry_1
C6 O1 C12 118.1(3) .
C6 C1 C2 117.2(4) .
C6 C1 C13 120.8(4) .
C2 C1 C13 121.8(4) .
C13 O2 H1 113(4) .
C3 C2 C1 121.5(4) .
C3 C2 H2 119.3 .
C1 C2 H2 119.3 .
C17 O3 C20 116.8(4) .
C2 C3 C4 119.7(4) .
C2 C3 H3 120.2 .
C4 C3 H3 120.2 .
C5 C4 C3 119.9(4) .
C5 C4 H4 120.0 .
C3 C4 H4 120.0 .
C4 C5 C6 119.7(4) .
C4 C5 H5 120.2 .
C6 C5 H5 120.2 .
O1 C6 C1 122.4(4) .
O1 C6 C5 115.6(4) .
C1 C6 C5 122.0(4) .
C12 C7 C8 116.8(4) .
C12 C7 C13 121.6(4) .
C8 C7 C13 121.4(4) .
C9 C8 C7 121.3(4) .
C9 C8 H8 119.4 .
C7 C8 H8 119.4 .
C8 C9 C10 119.5(4) .
C8 C9 H9 120.2 .
C10 C9 H9 120.2 .
C11 C10 C9 120.0(4) .
C11 C10 H10 120.0 .
C9 C10 H10 120.0 .
C10 C11 C12 119.6(4) .
C10 C11 H11 120.2 .
C12 C11 H11 120.2 .
C7 C12 C11 122.8(4) .
C7 C12 O1 122.0(4) .
C11 C12 O1 115.2(4) .
O2 C13 C7 109.1(3) .
O2 C13 C1 108.3(3) .
C7 C13 C1 109.4(3) .
O2 C13 C14 106.0(3) .
C7 C13 C14 111.5(3) .
C1 C13 C14 112.4(3) .
C19 C14 C15 118.5(4) .
C19 C14 C13 119.4(4) .
C15 C14 C13 122.1(4) .
C14 C15 C16 120.7(4) .
C14 C15 H15 119.7 .
C16 C15 H15 119.7 .
C17 C16 C15 119.4(4) .
C17 C16 H16 120.3 .
C15 C16 H16 120.3 .
C18 C17 O3 124.1(4) .
C18 C17 C16 120.6(4) .
O3 C17 C16 115.3(4) .
C17 C18 C19 119.1(4) .
C17 C18 H18 120.4 .
C19 C18 H18 120.4 .
C14 C19 C18 121.7(4) .
C14 C19 H19 119.1 .
C18 C19 H19 119.1 .
O3 C20 H20B 109.5 .
O3 C20 H20C 109.5 .
H20B C20 H20C 109.5 .
O3 C20 H20A 109.5 .
H20B C20 H20A 109.5 .
H20C C20 H20A 109.5 .
C3G N1G H1G1 120.0 .
C3G N1G H1G2 120.0 .
H1G1 N1G H1G2 120.0 .
C5G C1G C2G 113.9(9) 2_546
C5G C1G H1G 123.1 2_546
C2G C1G H1G 123.1 .
C2G C2G C1G 131.3(9) 2_546
C2G C2G C3G 113.3(8) 2_546
C1G C2G C3G 115.4(7) .
N1G C3G C4G 122.9(10) .
N1G C3G C2G 119.9(9) .
C4G C3G C2G 117.0(8) .
C5G C4G C3G 121.5(9) .
C5G C4G H4G 119.2 .
C3G C4G H4G 119.2 .
C1G C5G C4G 122.6(9) 2_546
C1G C5G H5G 118.7 2_546
C4G C5G H5G 118.7 .

loop_
_geom_bond_atom_site_label_1
_geom_bond_atom_site_label_2
_geom_bond_distance
_geom_bond_site_symmetry_2
O1 C6 1.384(5) .
O1 C12 1.400(5) .
C1 C6 1.389(6) .
C1 C2 1.392(6) .
C1 C13 1.524(5) .
O2 C13 1.453(5) .
O2 H1 0.9600(5) .
C2 C3 1.389(6) .
C2 H2 0.9500 .
O3 C17 1.384(5) .
O3 C20 1.429(6) .
C3 C4 1.393(7) .
C3 H3 0.9500 .
C4 C5 1.367(6) .
C4 H4 0.9500 .
C5 C6 1.393(6) .
C5 H5 0.9500 .
C7 C12 1.377(6) .
C7 C8 1.405(6) .
C7 C13 1.519(6) .
C8 C9 1.389(6) .
C8 H8 0.9500 .
C9 C10 1.391(7) .
C9 H9 0.9500 .
C10 C11 1.367(6) .
C10 H10 0.9500 .
C11 C12 1.384(6) .
C11 H11 0.9500 .
C13 C14 1.528(6) .
C14 C19 1.384(6) .
C14 C15 1.392(6) .
C15 C16 1.395(6) .
C15 H15 0.9500 .
C16 C17 1.394(6) .
C16 H16 0.9500 .
C17 C18 1.379(6) .
C18 C19 1.390(6) .
C18 H18 0.9500 .
C19 H19 0.9500 .
C20 H20B 0.9800 .
C20 H20C 0.9800 .
C20 H20A 0.9800 .
N1G C3G 1.370(9) .
N1G H1G1 0.8800 .
N1G H1G2 0.8800 .
C1G C5G 1.358(13) 2_546
C1G C2G 1.376(8) .
C1G H1G 0.9500 .
C2G C2G 1.308(12) 2_546
C2G C3G 1.501(8) .
C3G C4G 1.400(8) .
C4G C5G 1.361(8) .
C4G H4G 0.9500 .
C5G C1G 1.358(13) 2_546
C5G H5G 0.9500 .

loop_
_geom_torsion_atom_site_label_1
_geom_torsion_atom_site_label_2
_geom_torsion_atom_site_label_3
_geom_torsion_atom_site_label_4
_geom_torsion
_geom_torsion_site_symmetry_1
_geom_torsion_site_symmetry_4
C6 C1 C2 C3 3.2(6) . .
C13 C1 C2 C3 -170.6(4) . .
C1 C2 C3 C4 -1.8(7) . .
C2 C3 C4 C5 -0.7(7) . .
C3 C4 C5 C6 1.6(7) . .
C12 O1 C6 C1 -12.0(6) . .
C12 O1 C6 C5 168.2(4) . .
C2 C1 C6 O1 178.0(4) . .
C13 C1 C6 O1 -8.1(6) . .
C2 C1 C6 C5 -2.3(6) . .
C13 C1 C6 C5 171.6(4) . .
C4 C5 C6 O1 179.6(4) . .
C4 C5 C6 C1 -0.1(7) . .
C12 C7 C8 C9 -1.3(6) . .
C13 C7 C8 C9 174.2(4) . .
C7 C8 C9 C10 2.1(7) . .
C8 C9 C10 C11 -1.4(7) . .
C9 C10 C11 C12 0.0(7) . .
C8 C7 C12 C11 -0.1(6) . .
C13 C7 C12 C11 -175.7(4) . .
C8 C7 C12 O1 179.5(4) . .
C13 C7 C12 O1 4.0(6) . .
C10 C11 C12 C7 0.8(7) . .
C10 C11 C12 O1 -178.9(4) . .
C6 O1 C12 C7 14.2(6) . .
C6 O1 C12 C11 -166.1(4) . .
C12 C7 C13 O2 96.8(4) . .
C8 C7 C13 O2 -78.5(5) . .
C12 C7 C13 C1 -21.4(5) . .
C8 C7 C13 C1 163.2(4) . .
C12 C7 C13 C14 -146.4(4) . .
C8 C7 C13 C14 38.3(5) . .
C6 C1 C13 O2 -95.4(4) . .
C2 C1 C13 O2 78.2(5) . .
C6 C1 C13 C7 23.4(5) . .
C2 C1 C13 C7 -163.0(4) . .
C6 C1 C13 C14 147.8(4) . .
C2 C1 C13 C14 -38.6(5) . .
O2 C13 C14 C19 175.6(3) . .
C7 C13 C14 C19 57.0(5) . .
C1 C13 C14 C19 -66.3(5) . .
O2 C13 C14 C15 -3.7(5) . .
C7 C13 C14 C15 -122.3(4) . .
C1 C13 C14 C15 114.5(4) . .
C19 C14 C15 C16 -0.6(6) . .
C13 C14 C15 C16 178.6(4) . .
C14 C15 C16 C17 -0.5(6) . .
C20 O3 C17 C18 -2.5(6) . .
C20 O3 C17 C16 178.4(4) . .
C15 C16 C17 C18 0.9(6) . .
C15 C16 C17 O3 -180.0(3) . .
O3 C17 C18 C19 -179.2(4) . .
C16 C17 C18 C19 -0.2(6) . .
C15 C14 C19 C18 1.4(6) . .
C13 C14 C19 C18 -177.9(3) . .
C17 C18 C19 C14 -0.9(6) . .
C5G C1G C2G C2G -0.1(14) 2_546 2_546
C5G C1G C2G C3G -177.5(9) 2_546 .
C2G C2G C3G N1G -176.0(12) 2_546 .
C1G C2G C3G N1G 1.9(14) . .
C2G C2G C3G C4G -0.6(12) 2_546 .
C1G C2G C3G C4G 177.3(8) . .
N1G C3G C4G C5G -178.6(12) . .
C2G C3G C4G C5G 6.2(14) . .
C3G C4G C5G C1G -9.3(16) . 2_546
